data_4346450
loop_
_publ_author_name
'Govindarajan, R.'
'Nagarajaprakash, R.'
'Manimaran, Bala'

_publ_section_title
;
 Synthesis, Structural Characterization, and Host-Guest Studies of
 Aminoquinonato-Bridged Re(I) Supramolecular Rectangles.
;
_journal_issue 22
_journal_name_full 'Inorganic chemistry'
_journal_page_first 10686
_journal_page_last 10694
_journal_paper_doi 10.1021/acs.inorgchem.5b01543
_journal_volume 54
_journal_year 2015
_chemical_formula_moiety 'C60 H56 N8 O16 Re4, 7(C3 H7 N O)'
_chemical_formula_sum 'C81 H105 N15 O23 Re4'
_chemical_formula_weight 2401.60
_space_group_crystal_system monoclinic
_space_group_IT_number 14
_space_group_name_Hall '-P 2ybc'
_space_group_name_H-M_alt 'P 1 21/c 1'
_atom_sites_solution_hydrogens geom
_atom_sites_solution_primary direct
_atom_sites_solution_secondary difmap
_audit_creation_date 2015-05-19
_audit_creation_method
;
Olex2 1.2
(compiled 2015.01.26 svn.r3150 for OlexSys, GUI svn.r4998)
;
_cell_angle_alpha 90.00
_cell_angle_beta 96.737(5)
_cell_angle_gamma 90.00
_cell_formula_units_Z 2
_cell_length_a 14.6254(9)
_cell_length_b 14.1188(7)
_cell_length_c 23.2687(11)
_cell_measurement_reflns_used 14650
_cell_measurement_temperature 150.00(10)
_cell_measurement_theta_max 29.0727
_cell_measurement_theta_min 4.3601
_cell_volume 4771.6(4)
_computing_cell_refinement
;
CrysAlisPro, Agilent Technologies,
Version 1.171.36.21 (release 14-08-2012 CrysAlis171 .NET)
(compiled Sep 14 2012,17:21:16)
;
_computing_data_collection
;
CrysAlisPro, Agilent Technologies,
Version 1.171.36.21 (release 14-08-2012 CrysAlis171 .NET)
(compiled Sep 14 2012,17:21:16)
;
_computing_data_reduction
;
CrysAlisPro, Agilent Technologies,
Version 1.171.36.21 (release 14-08-2012 CrysAlis171 .NET)
(compiled Sep 14 2012,17:21:16)
;
_computing_molecular_graphics 'Olex2 (Dolomanov et al., 2009)'
_computing_publication_material 'Olex2 (Dolomanov et al., 2009)'
_computing_structure_refinement 'ShelXL (Sheldrick, 2008)'
_computing_structure_solution 'ShelXS (Sheldrick, 2008)'
_diffrn_ambient_temperature 150.00(10)
_diffrn_detector_area_resol_mean 15.9821
_diffrn_measured_fraction_theta_full 0.991
_diffrn_measured_fraction_theta_max 0.859
_diffrn_measurement_details
;
#__ type_ start__ end____ width___ exp.time_
  1 omega  -23.00   11.00   1.0000    5.0000
omega____ theta____ kappa____ phi______ frames
    -      -17.4960  -99.0000 -180.0000 34

#__ type_ start__ end____ width___ exp.time_
  2 omega  -80.00   12.00   1.0000    5.0000
omega____ theta____ kappa____ phi______ frames
    -      -17.4960  -77.0000  -90.0000 92

#__ type_ start__ end____ width___ exp.time_
  3 omega  -80.00    8.00   1.0000    5.0000
omega____ theta____ kappa____ phi______ frames
    -      -17.4960  -37.0000   30.0000 88

#__ type_ start__ end____ width___ exp.time_
  4 omega  -89.00   -1.00   1.0000    5.0000
omega____ theta____ kappa____ phi______ frames
    -      -17.4960  -37.0000  120.0000 88

#__ type_ start__ end____ width___ exp.time_
  5 omega  -46.00   50.00   1.0000    5.0000
omega____ theta____ kappa____ phi______ frames
    -      -17.4960   77.0000   30.0000 96

#__ type_ start__ end____ width___ exp.time_
  6 omega  -43.00   43.00   1.0000    5.0000
omega____ theta____ kappa____ phi______ frames
    -      -17.4960   37.0000 -150.0000 86
;
_diffrn_measurement_device_type 'Xcalibur, Eos'
_diffrn_measurement_method '\w scans'
_diffrn_orient_matrix_UB_11 0.0099311000
_diffrn_orient_matrix_UB_12 -0.0310002000
_diffrn_orient_matrix_UB_13 0.0238924000
_diffrn_orient_matrix_UB_21 -0.0197161000
_diffrn_orient_matrix_UB_22 -0.0381913000
_diffrn_orient_matrix_UB_23 -0.0169638000
_diffrn_orient_matrix_UB_31 0.0435724000
_diffrn_orient_matrix_UB_32 -0.0101506000
_diffrn_orient_matrix_UB_33 -0.0091094000
_diffrn_radiation_monochromator graphite
_diffrn_radiation_type MoK\a
_diffrn_radiation_wavelength 0.71073
_diffrn_reflns_av_R_equivalents 0.0508
_diffrn_reflns_av_unetI/netI 0.0495
_diffrn_reflns_limit_h_max 17
_diffrn_reflns_limit_h_min -19
_diffrn_reflns_limit_k_max 17
_diffrn_reflns_limit_k_min -18
_diffrn_reflns_limit_l_max 29
_diffrn_reflns_limit_l_min -29
_diffrn_reflns_number 43475
_diffrn_reflns_theta_full 25.00
_diffrn_reflns_theta_max 29.14
_diffrn_reflns_theta_min 4.37
_diffrn_source 'Enhance (Mo) X-ray Source'
_exptl_absorpt_coefficient_mu 5.132
_exptl_absorpt_correction_T_max 1.00000
_exptl_absorpt_correction_T_min 0.30279
_exptl_absorpt_correction_type multi-scan
_exptl_absorpt_process_details
;
CrysAlisPro, Agilent Technologies,
Version 1.171.36.21 (release 14-08-2012 CrysAlis171 .NET)
(compiled Sep 14 2012,17:21:16)
Empirical absorption correction using spherical harmonics,
 implemented in SCALE3 ABSPACK scaling algorithm.
;
_exptl_crystal_colour red
_exptl_crystal_colour_primary red
_exptl_crystal_density_diffrn 1.672
_exptl_crystal_density_method 'not measured'
_exptl_crystal_description block
_exptl_crystal_F_000 2360
_exptl_crystal_size_max 0.35
_exptl_crystal_size_mid 0.20
_exptl_crystal_size_min 0.18
_refine_diff_density_max 3.708
_refine_diff_density_min -1.340
_refine_diff_density_rms 0.194
_refine_ls_extinction_method none
_refine_ls_goodness_of_fit_ref 1.086
_refine_ls_hydrogen_treatment constr
_refine_ls_matrix_type full
_refine_ls_number_parameters 552
_refine_ls_number_reflns 11041
_refine_ls_number_restraints 3
_refine_ls_restrained_S_all 1.089
_refine_ls_R_factor_all 0.0560
_refine_ls_R_factor_gt 0.0375
_refine_ls_shift/su_max 0.002
_refine_ls_shift/su_mean 0.000
_refine_ls_structure_factor_coef Fsqd
_refine_ls_weighting_details 'calc w=1/[\s^2^(Fo^2^)+(0.0360P)^2^+24.3261P] where P=(Fo^2^+2Fc^2^)/3'
_refine_ls_weighting_scheme calc
_refine_ls_wR_factor_gt 0.0871
_refine_ls_wR_factor_ref 0.0965
_reflns_number_gt 8890
_reflns_number_total 11041
_reflns_threshold_expression >2sigma(I)
_cod_data_source_file ic5b01543_si_002.cif
_cod_data_source_block 1
_cod_original_cell_volume 4771.7(4)
_cod_database_code 4346450
_reflns_odcompleteness_completeness 98.99
_reflns_odcompleteness_iscentric 1
_reflns_odcompleteness_theta 26.32
_olex2_refinement_description
;
1. Fixed Uiso
 At 1.2 times of:
  All C(H) groups, All C(H,H) groups
 At 1.5 times of:
  All C(H,H,H) groups, All C(H,H,H,H,H,H) groups
2. Restrained distances
 N6-C34
 1.42 with sigma of 0.02
 O9-C33
 1.266 with sigma of 0.02
 O9-C33
 1.26 with sigma of 0.02
3. Uiso/Uaniso restraints and constraints
Uanis(O9) = Uanis(C33) = Uanis(N5) = Uanis(C32) = Uanis(C31)
Uanis(C40A) = Uanis(O12) = Uanis(C42) = Uanis(N8) = Uanis(C41) = Uanis(C40) =
Uanis(N8A) = Uanis(C42A) = Uanis(O12A)
4. Others
 Sof(H41D)=Sof(H41E)=Sof(H41F)=Sof(C40A)=Sof(H40D)=Sof(H40E)=Sof(H40F)=
 Sof(C42A)=Sof(H42A)=Sof(N8A)=Sof(O12A)=1-FVAR(1)
 Sof(O12)=Sof(N8)=Sof(H41A)=Sof(H41B)=Sof(H41C)=Sof(C42)=Sof(H42)=Sof(C40)=
 Sof(H40A)=Sof(H40B)=Sof(H40C)=FVAR(1)
 Fixed Sof: C33(0.5) H33(0.5) C31(0.5) H31A(0.5) H31B(0.5) H31C(0.5) O9(0.5)
 N5(0.5) C32(0.5) H32A(0.5) H32B(0.5) H32C(0.5)
5.a Secondary CH2 refined with riding coordinates:
 C17(H17A,H17B), C13(H13A,H13B), C14(H14A,H14B), C18(H18A,H18B), C19(H19A,
 H19B), C15(H15A,H15B)
5.b Me refined with riding coordinates:
 C41(H41A,H41B,H41C), C41(H41D,H41E,H41F)
5.c Aromatic/amide H refined with riding coordinates:
 C24(H24), C11(H11), C22(H22), C25(H25), C30(H30), C29(H29), C21(H21),
 C28(H28), C27(H27), C8(H8), C36(H36), C33(H33), C39(H39), C42(H42), C42A(H42A)
5.d Idealised Me refined as rotating group:
 C16(H16A,H16B,H16C), C35(H35A,H35B,H35C), C20(H20A,H20B,H20C), C34(H34A,H34B,
 H34C), C37(H37A,H37B,H37C), C38(H38A,H38B,H38C), C31(H31A,H31B,H31C), C32(H32A,
 H32B,H32C), C40(H40A,H40B,H40C), C40A(H40D,H40E,H40F)
;
_olex2_submission_special_instructions 'No special instructions were received'

loop_
_space_group_symop_id
_space_group_symop_operation_xyz
1 'x, y, z'
2 '-x, y+1/2, -z+1/2'
3 '-x, -y, -z'
4 'x, -y-1/2, z-1/2'

loop_
_atom_site_label
_atom_site_type_symbol
_atom_site_fract_x
_atom_site_fract_y
_atom_site_fract_z
_atom_site_U_iso_or_equiv
_atom_site_adp_type
_atom_site_occupancy
_atom_site_calc_flag
_atom_site_disorder_assembly
_atom_site_disorder_group
_atom_site_refinement_flags_posn
Re1 Re 0.509191(15) 0.106460(16) 0.217177(9) 0.01392(7) Uani 1 d . . .
Re2 Re 0.059301(15) 0.209167(15) 0.383051(8) 0.01350(6) Uani 1 d . . .
O7 O 0.4535(3) 0.2057(3) 0.27165(16) 0.0146(8) Uani 1 d . . .
O8 O 0.1206(3) 0.1037(3) 0.33526(15) 0.0141(8) Uani 1 d . . .
N2 N 0.1798(3) 0.2759(3) 0.35696(19) 0.0135(9) Uani 1 d . . .
O5 O 0.0003(3) 0.3633(3) 0.46388(19) 0.0319(11) Uani 1 d . . .
N1 N 0.3915(3) 0.0364(3) 0.24520(19) 0.0151(9) Uani 1 d . . .
O6 O -0.1037(3) 0.0876(4) 0.4118(2) 0.0348(11) Uani 1 d . . .
N3 N 0.5820(3) 0.0440(3) 0.29756(18) 0.0143(9) Uani 1 d . . .
O3 O 0.5644(3) -0.0477(3) 0.13584(18) 0.0306(11) Uani 1 d . . .
O2 O 0.6727(3) 0.2305(3) 0.1916(2) 0.0326(11) Uani 1 d . . .
C3 C 0.5461(4) 0.0102(4) 0.1683(2) 0.0157(11) Uani 1 d . . .
C10 C 0.2012(4) 0.1235(4) 0.3197(2) 0.0138(11) Uani 1 d . . .
C5 C 0.0208(4) 0.3057(4) 0.4332(2) 0.0193(12) Uani 1 d . . .
O4 O -0.0714(3) 0.3006(4) 0.28706(19) 0.0350(12) Uani 1 d . . .
N4 N 0.1559(3) 0.1481(3) 0.45380(18) 0.0150(9) Uani 1 d . . .
C1 C 0.4463(4) 0.1593(4) 0.1482(3) 0.0224(13) Uani 1 d . . .
C4 C -0.0210(4) 0.2647(4) 0.3219(2) 0.0211(13) Uani 1 d . . .
C9 C 0.2361(4) 0.2208(4) 0.3316(2) 0.0130(11) Uani 1 d . . .
C6 C -0.0422(4) 0.1334(4) 0.4020(2) 0.0197(12) Uani 1 d . . .
C24 C 0.6411(4) 0.0573(4) 0.3979(2) 0.0184(12) Uani 1 d . . .
H24 H 0.6474 0.0935 0.4315 0.022 Uiso 1 calc . . R
O1 O 0.4119(4) 0.1896(4) 0.1052(2) 0.0424(13) Uani 1 d . . .
C11 C 0.2513(4) 0.0604(4) 0.2912(2) 0.0159(11) Uani 1 d . . .
H11 H 0.2296 -0.0008 0.2840 0.019 Uiso 1 calc . . R
C22 C 0.6673(4) -0.0836(4) 0.3465(2) 0.0188(12) Uani 1 d . . .
H22 H 0.6914 -0.1443 0.3448 0.023 Uiso 1 calc . . R
C25 C 0.5924(4) 0.0925(4) 0.3480(2) 0.0179(12) Uani 1 d . . .
H25 H 0.5657 0.1521 0.3491 0.022 Uiso 1 calc . . R
C7 C 0.3726(4) 0.1857(4) 0.2865(2) 0.0126(10) Uani 1 d . . .
C30 C 0.1678(4) 0.0551(4) 0.4603(2) 0.0186(12) Uani 1 d . . .
H30 H 0.1382 0.0153 0.4321 0.022 Uiso 1 calc . . R
C17 C 0.1981(4) 0.3775(4) 0.3612(2) 0.0184(12) Uani 1 d . . .
H17A H 0.2634 0.3881 0.3721 0.022 Uiso 1 calc . . R
H17B H 0.1649 0.4049 0.3909 0.022 Uiso 1 calc . . R
C13 C 0.3684(4) -0.0621(4) 0.2325(2) 0.0200(12) Uani 1 d . . .
H13A H 0.3342 -0.0867 0.2625 0.024 Uiso 1 calc . . R
H13B H 0.4249 -0.0983 0.2335 0.024 Uiso 1 calc . . R
C23 C 0.6803(4) -0.0318(4) 0.3979(2) 0.0162(11) Uani 1 d . . .
C26 C 0.7345(4) -0.0719(4) 0.4506(2) 0.0158(11) Uani 1 d . . .
C12 C 0.3361(4) 0.0889(4) 0.2729(2) 0.0135(11) Uani 1 d . . .
O10 O 0.2140(4) 0.2266(4) 0.1700(2) 0.0506(15) Uani 1 d . . .
C29 C 0.2216(4) 0.0141(4) 0.5067(2) 0.0174(12) Uani 1 d . . .
H29 H 0.2283 -0.0513 0.5090 0.021 Uiso 1 calc . . R
C21 C 0.6186(4) -0.0439(4) 0.2986(2) 0.0209(13) Uani 1 d . . .
H21 H 0.6103 -0.0795 0.2647 0.025 Uiso 1 calc . . R
C28 C 0.2561(4) 0.1685(4) 0.5420(2) 0.0187(12) Uani 1 d . . .
H28 H 0.2860 0.2093 0.5694 0.022 Uiso 1 calc . . R
C27 C 0.2027(4) 0.2051(4) 0.4943(2) 0.0195(12) Uani 1 d . . .
H27 H 0.1987 0.2704 0.4897 0.023 Uiso 1 calc . . R
N6 N 0.1016(4) 0.1170(4) 0.1481(2) 0.0315(13) Uani 1 d . . D
C8 C 0.3226(4) 0.2485(4) 0.3146(2) 0.0146(11) Uani 1 d . . .
H8 H 0.3449 0.3094 0.3227 0.018 Uiso 1 calc . . R
C2 C 0.6136(4) 0.1823(4) 0.2016(2) 0.0205(12) Uani 1 d . . .
C14 C 0.3120(5) -0.0763(4) 0.1743(3) 0.0250(13) Uani 1 d . . .
H14A H 0.2539 -0.0432 0.1740 0.030 Uiso 1 calc . . R
H14B H 0.3446 -0.0487 0.1444 0.030 Uiso 1 calc . . R
C18 C 0.1676(5) 0.4254(4) 0.3026(3) 0.0262(14) Uani 1 d . . .
H18A H 0.1968 0.3935 0.2726 0.031 Uiso 1 calc . . R
H18B H 0.1016 0.4183 0.2935 0.031 Uiso 1 calc . . R
N7 N 0.0517(5) -0.1478(5) 0.3872(2) 0.0390(15) Uani 1 d . . .
C19 C 0.1920(5) 0.5300(5) 0.3025(3) 0.0369(17) Uani 1 d . . .
H19A H 0.2575 0.5377 0.3136 0.044 Uiso 1 calc . . R
H19B H 0.1597 0.5630 0.3307 0.044 Uiso 1 calc . . R
C36 C 0.1798(6) 0.1617(6) 0.1400(3) 0.0406(18) Uani 1 d . . .
H36 H 0.2103 0.1420 0.1092 0.049 Uiso 1 calc . . R
C15 C 0.2934(5) -0.1785(5) 0.1606(3) 0.0376(17) Uani 1 d . . .
H15A H 0.3516 -0.2121 0.1640 0.045 Uiso 1 calc . . R
H15B H 0.2574 -0.2045 0.1893 0.045 Uiso 1 calc . . R
C16 C 0.2437(6) -0.1973(6) 0.1019(3) 0.049(2) Uani 1 d . . .
H16A H 0.2800 -0.1749 0.0729 0.073 Uiso 1 calc . . GR
H16B H 0.1856 -0.1649 0.0980 0.073 Uiso 1 calc . . GR
H16C H 0.2335 -0.2641 0.0971 0.073 Uiso 1 calc . . GR
C35 C 0.0511(5) 0.1417(6) 0.1958(3) 0.0421(19) Uani 1 d . . .
H35A H -0.0084 0.1658 0.1809 0.063 Uiso 1 calc . . GR
H35B H 0.0844 0.1893 0.2191 0.063 Uiso 1 calc . . GR
H35C H 0.0438 0.0865 0.2188 0.063 Uiso 1 calc . . GR
C20 C 0.1656(6) 0.5738(6) 0.2423(4) 0.048(2) Uani 1 d . . .
H20A H 0.1950 0.5392 0.2141 0.072 Uiso 1 calc . . GR
H20B H 0.1853 0.6387 0.2426 0.072 Uiso 1 calc . . GR
H20C H 0.1000 0.5710 0.2326 0.072 Uiso 1 calc . . GR
C34 C 0.0661(7) 0.0410(6) 0.1101(4) 0.059(3) Uani 1 d . . D
H34A H 0.0644 -0.0166 0.1319 0.089 Uiso 1 calc . . GR
H34B H 0.1053 0.0325 0.0802 0.089 Uiso 1 calc . . GR
H34C H 0.0050 0.0565 0.0930 0.089 Uiso 1 calc . . GR
C37 C -0.0049(8) -0.1094(7) 0.3379(4) 0.064(3) Uani 1 d . . .
H37A H -0.0159 -0.0434 0.3443 0.096 Uiso 1 calc . . GR
H37B H -0.0626 -0.1426 0.3326 0.096 Uiso 1 calc . . GR
H37C H 0.0259 -0.1167 0.3040 0.096 Uiso 1 calc . . GR
O11 O 0.1911(6) -0.1916(7) 0.4288(5) 0.113(3) Uani 1 d . . .
C38 C 0.0103(8) -0.1589(8) 0.4394(4) 0.070(3) Uani 1 d . . .
H38A H -0.0385 -0.2046 0.4335 0.105 Uiso 1 calc . . GR
H38B H -0.0142 -0.0992 0.4501 0.105 Uiso 1 calc . . GR
H38C H 0.0558 -0.1803 0.4697 0.105 Uiso 1 calc . . GR
C33 C 0.4256(10) 0.0685(10) 0.4388(6) 0.0383(14) Uani 0.50 d A -1 D
H33 H 0.3864 0.0772 0.4048 0.046 Uiso 0.50 calc A -1 R
C39 C 0.1401(8) -0.1642(8) 0.3831(6) 0.074(3) Uani 1 d . . .
H39 H 0.1644 -0.1561 0.3482 0.089 Uiso 1 calc . . R
C31 C 0.5147(10) 0.1260(12) 0.5229(6) 0.0383(14) Uani 0.50 d A -1 .
H31A H 0.5751 0.1516 0.5211 0.057 Uiso 0.50 calc A -1 GR
H31B H 0.5184 0.0583 0.5256 0.057 Uiso 0.50 calc A -1 GR
H31C H 0.4899 0.1508 0.5562 0.057 Uiso 0.50 calc A -1 GR
O9 O 0.4526(7) -0.0212(7) 0.4562(4) 0.0383(14) Uani 0.50 d A -1 D
N5 N 0.4586(8) 0.1508(10) 0.4740(5) 0.0383(14) Uani 0.50 d A -1 .
C32 C 0.4336(10) 0.2520(12) 0.4598(6) 0.0383(14) Uani 0.50 d A -1 .
H32A H 0.3678 0.2579 0.4529 0.057 Uiso 0.50 calc A -1 GR
H32B H 0.4602 0.2709 0.4258 0.057 Uiso 0.50 calc A -1 GR
H32C H 0.4567 0.2918 0.4917 0.057 Uiso 0.50 calc A -1 GR
O12 O 0.2487(11) 0.4233(11) 0.5137(6) 0.0593(15) Uani 0.526(10) d B 1 .
N8 N 0.2781(13) 0.5612(13) 0.4732(7) 0.0593(15) Uani 0.526(10) d B 1 .
C41 C 0.3422(7) 0.6323(7) 0.4553(4) 0.0593(15) Uani 1 d . . .
H41A H 0.3835 0.6519 0.4883 0.089 Uiso 0.526(10) calc B 1 R
H41B H 0.3082 0.6861 0.4391 0.089 Uiso 0.526(10) calc B 1 R
H41C H 0.3769 0.6053 0.4267 0.089 Uiso 0.526(10) calc B 1 R
H41D H 0.3811 0.6705 0.4821 0.089 Uiso 0.474(10) calc B 2 R
H41E H 0.2868 0.6665 0.4425 0.089 Uiso 0.474(10) calc B 2 R
H41F H 0.3739 0.6175 0.4225 0.089 Uiso 0.474(10) calc B 2 R
C42 C 0.3015(16) 0.4807(14) 0.4962(8) 0.0593(15) Uani 0.526(10) d B 1 .
H42 H 0.3636 0.4648 0.4999 0.071 Uiso 0.526(10) calc B 1 R
C40 C 0.1830(13) 0.5919(13) 0.4638(8) 0.0593(15) Uani 0.526(10) d B 1 .
H40A H 0.1758 0.6491 0.4851 0.089 Uiso 0.526(10) calc B 1 GR
H40B H 0.1441 0.5434 0.4767 0.089 Uiso 0.526(10) calc B 1 GR
H40C H 0.1659 0.6035 0.4233 0.089 Uiso 0.526(10) calc B 1 GR
C40A C 0.3954(15) 0.4882(14) 0.5048(8) 0.0593(15) Uani 0.474(10) d B 2 .
H40D H 0.4276 0.4674 0.4734 0.089 Uiso 0.474(10) calc B 2 GR
H40E H 0.3725 0.4342 0.5237 0.089 Uiso 0.474(10) calc B 2 GR
H40F H 0.4367 0.5233 0.5320 0.089 Uiso 0.474(10) calc B 2 GR
C42A C 0.2315(17) 0.5193(16) 0.4874(9) 0.0593(15) Uani 0.474(10) d B 2 .
H42A H 0.1841 0.5599 0.4732 0.071 Uiso 0.474(10) calc B 2 R
N8A N 0.3198(14) 0.5476(15) 0.4827(8) 0.0593(15) Uani 0.474(10) d B 2 .
O12A O 0.2109(12) 0.4466(12) 0.5084(7) 0.0593(15) Uani 0.474(10) d B 2 .

loop_
_atom_site_aniso_label
_atom_site_aniso_U_11
_atom_site_aniso_U_22
_atom_site_aniso_U_33
_atom_site_aniso_U_23
_atom_site_aniso_U_13
_atom_site_aniso_U_12
Re1 0.01804(13) 0.01253(11) 0.01119(10) 0.00209(7) 0.00174(8) 0.00396(8)
Re2 0.01655(13) 0.01506(12) 0.00897(10) 0.00210(8) 0.00180(7) -0.00030(8)
O7 0.015(2) 0.0106(19) 0.0179(19) -0.0002(14) 0.0024(15) 0.0042(15)
O8 0.018(2) 0.0130(19) 0.0123(17) -0.0020(14) 0.0036(14) -0.0031(15)
N2 0.018(3) 0.008(2) 0.014(2) 0.0017(16) 0.0024(17) 0.0000(18)
O5 0.038(3) 0.026(3) 0.031(3) -0.008(2) 0.005(2) 0.010(2)
N1 0.020(3) 0.011(2) 0.014(2) 0.0013(17) -0.0010(18) -0.0015(19)
O6 0.035(3) 0.036(3) 0.036(3) 0.002(2) 0.014(2) -0.014(2)
N3 0.016(3) 0.016(2) 0.011(2) 0.0033(17) 0.0016(17) 0.0021(19)
O3 0.044(3) 0.025(3) 0.023(2) -0.0037(18) 0.0031(19) 0.011(2)
O2 0.036(3) 0.029(3) 0.035(3) -0.002(2) 0.016(2) -0.009(2)
C3 0.020(3) 0.013(3) 0.012(3) 0.004(2) -0.003(2) 0.000(2)
C10 0.019(3) 0.011(3) 0.011(2) 0.0034(19) 0.000(2) -0.002(2)
C5 0.022(3) 0.017(3) 0.019(3) 0.005(2) 0.004(2) -0.005(2)
O4 0.035(3) 0.040(3) 0.027(2) 0.012(2) -0.009(2) 0.004(2)
N4 0.019(3) 0.015(2) 0.010(2) 0.0022(17) -0.0004(17) -0.0015(19)
C1 0.026(3) 0.021(3) 0.022(3) 0.004(2) 0.007(2) 0.006(3)
C4 0.021(3) 0.026(3) 0.018(3) 0.003(2) 0.005(2) -0.003(3)
C9 0.018(3) 0.013(3) 0.008(2) 0.0028(19) 0.0015(19) 0.003(2)
C6 0.029(4) 0.019(3) 0.010(3) 0.001(2) 0.001(2) 0.001(3)
C24 0.023(3) 0.015(3) 0.017(3) 0.001(2) 0.002(2) -0.001(2)
O1 0.046(3) 0.052(4) 0.026(3) 0.014(2) -0.006(2) 0.021(3)
C11 0.024(3) 0.009(3) 0.015(3) 0.001(2) 0.000(2) -0.002(2)
C22 0.029(3) 0.011(3) 0.015(3) 0.001(2) 0.000(2) 0.005(2)
C25 0.026(3) 0.013(3) 0.015(3) -0.001(2) 0.003(2) 0.002(2)
C7 0.019(3) 0.010(3) 0.009(2) 0.0025(18) -0.0006(19) 0.002(2)
C30 0.024(3) 0.018(3) 0.013(3) -0.002(2) 0.002(2) -0.001(2)
C17 0.020(3) 0.014(3) 0.023(3) -0.001(2) 0.009(2) -0.002(2)
C13 0.027(3) 0.010(3) 0.022(3) 0.000(2) 0.002(2) 0.002(2)
C23 0.016(3) 0.019(3) 0.013(3) 0.003(2) 0.001(2) 0.000(2)
C26 0.015(3) 0.019(3) 0.013(3) 0.007(2) 0.003(2) 0.000(2)
C12 0.018(3) 0.012(3) 0.011(2) 0.0007(19) 0.000(2) 0.003(2)
O10 0.060(4) 0.047(4) 0.045(3) 0.003(3) 0.008(3) -0.027(3)
C29 0.025(3) 0.011(3) 0.016(3) 0.002(2) 0.002(2) 0.000(2)
C21 0.031(4) 0.018(3) 0.013(3) -0.003(2) -0.002(2) 0.006(3)
C28 0.020(3) 0.016(3) 0.019(3) 0.000(2) -0.003(2) -0.005(2)
C27 0.030(4) 0.012(3) 0.016(3) 0.002(2) -0.002(2) 0.001(2)
N6 0.039(4) 0.029(3) 0.026(3) -0.002(2) 0.002(2) -0.006(3)
C8 0.019(3) 0.007(3) 0.018(3) 0.0004(19) 0.001(2) -0.001(2)
C2 0.029(4) 0.015(3) 0.018(3) 0.002(2) 0.002(2) 0.008(3)
C14 0.032(4) 0.015(3) 0.027(3) -0.003(2) 0.001(3) -0.001(3)
C18 0.027(4) 0.017(3) 0.034(3) 0.008(3) 0.001(3) 0.003(3)
N7 0.057(5) 0.035(4) 0.027(3) -0.008(3) 0.014(3) -0.012(3)
C19 0.036(4) 0.018(4) 0.054(5) 0.017(3) -0.005(3) -0.002(3)
C36 0.052(5) 0.040(5) 0.032(4) 0.010(3) 0.011(3) -0.004(4)
C15 0.046(5) 0.023(4) 0.042(4) -0.011(3) -0.004(3) -0.003(3)
C16 0.063(6) 0.036(5) 0.046(5) -0.017(4) -0.001(4) -0.005(4)
C35 0.039(5) 0.053(5) 0.035(4) 0.008(3) 0.008(3) -0.002(4)
C20 0.039(5) 0.036(5) 0.069(6) 0.030(4) 0.006(4) 0.004(4)
C34 0.078(7) 0.045(5) 0.054(5) -0.014(4) 0.002(5) -0.026(5)
C37 0.093(8) 0.051(6) 0.045(5) -0.007(4) -0.005(5) 0.009(5)
O11 0.079(6) 0.110(8) 0.145(9) -0.029(7) -0.010(6) 0.027(6)
C38 0.094(8) 0.069(7) 0.050(6) -0.002(5) 0.022(5) -0.032(6)
C33 0.030(3) 0.054(4) 0.035(3) 0.003(3) 0.020(2) -0.003(3)
C39 0.070(8) 0.053(7) 0.101(9) -0.018(6) 0.018(7) 0.001(6)
C31 0.030(3) 0.054(4) 0.035(3) 0.003(3) 0.020(2) -0.003(3)
O9 0.030(3) 0.054(4) 0.035(3) 0.003(3) 0.020(2) -0.003(3)
N5 0.030(3) 0.054(4) 0.035(3) 0.003(3) 0.020(2) -0.003(3)
C32 0.030(3) 0.054(4) 0.035(3) 0.003(3) 0.020(2) -0.003(3)
O12 0.082(5) 0.047(3) 0.052(3) 0.000(2) 0.019(3) -0.009(3)
N8 0.082(5) 0.047(3) 0.052(3) 0.000(2) 0.019(3) -0.009(3)
C41 0.082(5) 0.047(3) 0.052(3) 0.000(2) 0.019(3) -0.009(3)
C42 0.082(5) 0.047(3) 0.052(3) 0.000(2) 0.019(3) -0.009(3)
C40 0.082(5) 0.047(3) 0.052(3) 0.000(2) 0.019(3) -0.009(3)
C40A 0.082(5) 0.047(3) 0.052(3) 0.000(2) 0.019(3) -0.009(3)
C42A 0.082(5) 0.047(3) 0.052(3) 0.000(2) 0.019(3) -0.009(3)
N8A 0.082(5) 0.047(3) 0.052(3) 0.000(2) 0.019(3) -0.009(3)
O12A 0.082(5) 0.047(3) 0.052(3) 0.000(2) 0.019(3) -0.009(3)

loop_
_atom_type_symbol
_atom_type_description
_atom_type_scat_dispersion_real
_atom_type_scat_dispersion_imag
_atom_type_scat_source
C C 0.0033 0.0016 'International Tables Vol C Tables 4.2.6.8 and 6.1.1.4'
H H 0.0000 0.0000 'International Tables Vol C Tables 4.2.6.8 and 6.1.1.4'
N N 0.0061 0.0033 'International Tables Vol C Tables 4.2.6.8 and 6.1.1.4'
O O 0.0106 0.0060 'International Tables Vol C Tables 4.2.6.8 and 6.1.1.4'
Re Re -1.0185 7.2310 'International Tables Vol C Tables 4.2.6.8 and 6.1.1.4'

loop_
_geom_angle_atom_site_label_1
_geom_angle_atom_site_label_2
_geom_angle_atom_site_label_3
_geom_angle
_geom_angle_site_symmetry_1
_geom_angle_site_symmetry_3
O7 Re1 N1 75.22(16) . .
O7 Re1 N3 86.49(15) . .
N1 Re1 N3 83.33(17) . .
C3 Re1 O7 173.5(2) . .
C3 Re1 N1 98.5(2) . .
C3 Re1 N3 94.51(19) . .
C3 Re1 C1 85.3(2) . .
C3 Re1 C2 89.8(2) . .
C1 Re1 O7 93.6(2) . .
C1 Re1 N1 96.4(2) . .
C1 Re1 N3 179.6(2) . .
C1 Re1 C2 86.5(3) . .
C2 Re1 O7 96.5(2) . .
C2 Re1 N1 171.4(2) . .
C2 Re1 N3 93.8(2) . .
O8 Re2 N2 75.41(15) . .
O8 Re2 N4 81.04(15) . .
N2 Re2 N4 84.71(17) . .
C5 Re2 O8 171.7(2) . .
C5 Re2 N2 99.7(2) . .
C5 Re2 N4 91.8(2) . .
C5 Re2 C6 88.1(2) . .
C4 Re2 O8 99.1(2) . .
C4 Re2 N2 93.6(2) . .
C4 Re2 C5 87.8(3) . .
C4 Re2 N4 178.2(2) . .
C4 Re2 C6 88.6(2) . .
C6 Re2 O8 96.6(2) . .
C6 Re2 N2 172.0(2) . .
C6 Re2 N4 93.2(2) . .
C7 O7 Re1 116.2(3) . .
C10 O8 Re2 116.6(3) . .
C9 N2 Re2 116.3(4) . .
C9 N2 C17 119.3(5) . .
C17 N2 Re2 124.2(3) . .
C13 N1 Re1 123.6(4) . .
C12 N1 Re1 116.7(4) . .
C12 N1 C13 119.7(5) . .
C25 N3 Re1 121.6(4) . .
C21 N3 Re1 121.9(4) . .
C21 N3 C25 116.5(5) . .
O3 C3 Re1 175.9(5) . .
O8 C10 C9 116.7(5) . .
O8 C10 C11 123.2(5) . .
C11 C10 C9 120.0(5) . .
O5 C5 Re2 178.0(6) . .
C30 N4 Re2 122.1(4) . .
C30 N4 C27 117.2(5) . .
C27 N4 Re2 120.6(4) . .
O1 C1 Re1 176.7(6) . .
O4 C4 Re2 176.6(6) . .
N2 C9 C10 114.3(5) . .
N2 C9 C8 125.6(5) . .
C8 C9 C10 120.1(5) . .
O6 C6 Re2 178.2(5) . .
C23 C24 C25 119.9(5) . .
C10 C11 C12 119.9(5) . .
C21 C22 C23 119.2(5) . .
N3 C25 C24 122.9(5) . .
O7 C7 C12 117.2(5) . .
O7 C7 C8 122.8(5) . .
C8 C7 C12 120.0(5) . .
N4 C30 C29 123.7(5) . .
N2 C17 C18 109.8(5) . .
N1 C13 C14 113.4(5) . .
C24 C23 C22 117.5(5) . .
C24 C23 C26 121.7(5) . .
C22 C23 C26 120.7(5) . .
C29 C26 C23 121.6(5) 3_656 .
C28 C26 C23 120.9(5) 3_656 .
C28 C26 C29 117.5(5) 3_656 3_656
N1 C12 C11 126.7(5) . .
N1 C12 C7 113.2(5) . .
C11 C12 C7 120.1(5) . .
C26 C29 C30 119.2(5) 3_656 .
N3 C21 C22 123.9(5) . .
C26 C28 C27 120.6(5) 3_656 .
N4 C27 C28 121.8(5) . .
C36 N6 C35 121.1(6) . .
C36 N6 C34 120.9(7) . .
C35 N6 C34 118.0(7) . .
C7 C8 C9 119.9(5) . .
O2 C2 Re1 176.9(5) . .
C15 C14 C13 112.7(5) . .
C19 C18 C17 112.6(6) . .
C38 N7 C37 117.2(8) . .
C39 N7 C37 118.8(9) . .
C39 N7 C38 123.8(9) . .
C18 C19 C20 111.1(6) . .
O10 C36 N6 124.8(7) . .
C16 C15 C14 115.0(7) . .
O9 C33 N5 120.1(13) . .
O11 C39 N7 117.9(11) . .
C33 N5 C32 125.1(12) . .
C31 N5 C33 112.7(13) . .
C31 N5 C32 122.2(13) . .
C42 N8 C41 125.1(19) . .
C42 N8 C40 122.1(19) . .
C40 N8 C41 112.8(15) . .
N8A C41 N8 26.1(10) . .
O12 C42 N8 125(2) . .
O12A C42A N8A 125(2) . .
C41 N8A C40A 116.5(17) . .
C42A N8A C41 123.7(19) . .
C42A N8A C40A 120(2) . .

loop_
_geom_bond_atom_site_label_1
_geom_bond_atom_site_label_2
_geom_bond_distance
_geom_bond_site_symmetry_2
Re1 O7 2.116(4) .
Re1 N1 2.152(5) .
Re1 N3 2.223(4) .
Re1 C3 1.891(6) .
Re1 C1 1.906(6) .
Re1 C2 1.933(6) .
Re2 O8 2.119(4) .
Re2 N2 2.147(5) .
Re2 C5 1.921(6) .
Re2 N4 2.215(4) .
Re2 C4 1.905(6) .
Re2 C6 1.923(6) .
O7 C7 1.302(6) .
O8 C10 1.303(6) .
N2 C9 1.321(7) .
N2 C17 1.460(7) .
O5 C5 1.146(7) .
N1 C13 1.453(7) .
N1 C12 1.320(7) .
O6 C6 1.152(7) .
N3 C25 1.351(7) .
N3 C21 1.351(7) .
O3 C3 1.166(7) .
O2 C2 1.146(7) .
C10 C9 1.480(7) .
C10 C11 1.372(8) .
O4 C4 1.147(7) .
N4 C30 1.331(7) .
N4 C27 1.361(7) .
C1 O1 1.148(7) .
C9 C8 1.424(8) .
C24 C25 1.382(8) .
C24 C23 1.382(8) .
C11 C12 1.416(8) .
C22 C23 1.397(8) .
C22 C21 1.371(8) .
C7 C12 1.489(7) .
C7 C8 1.364(7) .
C30 C29 1.386(8) .
C17 C18 1.540(8) .
C13 C14 1.515(8) .
C23 C26 1.491(7) .
C26 C29 1.384(8) 3_656
C26 C28 1.379(8) 3_656
O10 C36 1.224(9) .
C29 C26 1.384(8) 3_656
C28 C26 1.380(8) 3_656
C28 C27 1.381(8) .
N6 C36 1.340(9) .
N6 C35 1.444(9) .
N6 C34 1.447(8) .
C14 C15 1.496(9) .
C18 C19 1.519(9) .
N7 C37 1.440(11) .
N7 C38 1.427(10) .
N7 C39 1.328(13) .
C19 C20 1.539(10) .
C15 C16 1.493(10) .
O11 C39 1.286(14) .
C33 O9 1.372(12) .
C33 N5 1.47(2) .
C31 N5 1.368(19) .
N5 C32 1.50(2) .
O12 C42 1.22(2) .
N8 C41 1.47(2) .
N8 C42 1.29(3) .
N8 C40 1.45(3) .
C41 N8A 1.41(2) .
C40A N8A 1.43(3) .
C42A N8A 1.37(3) .
C42A O12A 1.19(2) .
